data_2004139
loop_
_publ_author_name
'Cavellec, M.'
'Riou, D.'
'Ferey, G.'

_publ_section_title
;
 A Two-Dimensional Iron Phosphate Templated by Ethylenediamine
;
_journal_issue 11
_journal_name_full 'Acta Crystallographica Section C'
_journal_page_first 2242
_journal_page_last 2244
_journal_paper_doi 10.1107/S0108270195006731
_journal_volume 51
_journal_year 1995
_chemical_formula_analytical '(Fe 3+), (P O4 3-), (O H 1-),(H10 N2 C2 2+)0.5'
_chemical_formula_moiety 'C1 H6 Fe1 N1 O5 P1'
_chemical_formula_structural '(Fe(P O4)(O H))(H10 N2 C2)0.5'
_chemical_formula_sum 'C H6 Fe N O5 P'
_chemical_formula_weight 198.89
_chemical_name_systematic
;
 ?
;
_space_group_IT_number 14
_symmetry_cell_setting monoclinic
_symmetry_space_group_name_Hall '-P 2ybc'
_symmetry_space_group_name_H-M 'P 1 21/c 1'
_audit_creation_method SHELXL93
_cell_angle_alpha 90.00
_cell_angle_beta 94.58(2)
_cell_angle_gamma 90.00
_cell_formula_units_Z 4
_cell_length_a 4.5164(5)
_cell_length_b 6.1355(9)
_cell_length_c 18.515(3)
_cell_measurement_reflns_used 38
_cell_measurement_temperature 293
_cell_measurement_theta_max 16
_cell_measurement_theta_min 15
_cell_volume 511.42(13)
_computing_cell_refinement DIF4
_computing_data_collection 'DIF4 (Stoe & Cie, 1988a)'
_computing_data_reduction 'REDU4 (Stoe & Cie, 1988b)'
_computing_molecular_graphics 'MOLVIEW (Cense, 1992)'
_computing_structure_refinement 'SHELXL93 (Sheldrick, 1993)'
_diffrn_ambient_temperature 293
_diffrn_measurement_device 'Stoe Siemens AED2'
_diffrn_measurement_method \w/2\q
_diffrn_radiation_monochromator graphite
_diffrn_radiation_source 'fine-focus sealed tube'
_diffrn_radiation_type MoK\a
_diffrn_radiation_wavelength 0.71073
_diffrn_reflns_av_R_equivalents 0.0296
_diffrn_reflns_av_sigmaI/netI 0.0243
_diffrn_reflns_limit_h_max 7
_diffrn_reflns_limit_h_min -7
_diffrn_reflns_limit_k_max 10
_diffrn_reflns_limit_k_min 0
_diffrn_reflns_limit_l_max 31
_diffrn_reflns_limit_l_min 0
_diffrn_reflns_number 3562
_diffrn_reflns_theta_max 37.47
_diffrn_reflns_theta_min 2.21
_diffrn_standards_decay_% <1
_diffrn_standards_interval_time 60
_diffrn_standards_number 3
_exptl_absorpt_coefficient_mu 3.272
_exptl_absorpt_correction_T_max 0.497
_exptl_absorpt_correction_T_min 0.111
_exptl_absorpt_correction_type integration
_exptl_crystal_colour yellow
_exptl_crystal_density_diffrn 2.583
_exptl_crystal_description 'hexagonal platelet'
_exptl_crystal_F_000 400
_exptl_crystal_size_max 0.304
_exptl_crystal_size_mid 0.247
_exptl_crystal_size_min 0.034
_refine_diff_density_max 0.716
_refine_diff_density_min -0.611
_refine_ls_extinction_coef 0.0039(9)
_refine_ls_extinction_method 'SHELXL93 (Sheldrick, 1993)'
_refine_ls_goodness_of_fit_all 1.072
_refine_ls_goodness_of_fit_obs 1.072
_refine_ls_hydrogen_treatment refall
_refine_ls_matrix_type full
_refine_ls_number_parameters 107
_refine_ls_number_reflns 2039
_refine_ls_number_restraints 1
_refine_ls_restrained_S_all 1.074
_refine_ls_restrained_S_obs 1.074
_refine_ls_R_factor_all 0.0246
_refine_ls_R_factor_obs 0.0246
_refine_ls_shift/esd_max 0.008
_refine_ls_shift/esd_mean 0.001
_refine_ls_structure_factor_coef Fsqd
_refine_ls_weighting_scheme
;
calc w = 1/[\s^2^(F~o~^2^) + (0.0382P)^2^ + 0.0305P]
where P = (F~o~^2^ + 2F~c~^2^)/3
;
_refine_ls_wR_factor_all 0.0641
_refine_ls_wR_factor_obs 0.0641
_reflns_number_observed 2039
_reflns_number_total 3562
_reflns_observed_criterion >2sigma(I)
_cod_data_source_file jz1053.cif
_cod_data_source_block myr250b
_cod_original_sg_symbol_H-M 'P 21/c'
_cod_original_formula_sum 'C1 H6 Fe1 N1 O5 P1'
_cod_database_code 2004139

loop_
_symmetry_equiv_pos_as_xyz
'x, y, z'
'-x, y+1/2, -z+1/2'
'-x, -y, -z'
'x, -y-1/2, z-1/2'

loop_
_atom_site_aniso_label
_atom_site_aniso_U_11
_atom_site_aniso_U_22
_atom_site_aniso_U_33
_atom_site_aniso_U_12
_atom_site_aniso_U_13
_atom_site_aniso_U_23
Fe1 0.00783(8) 0.00573(8) 0.00907(9) -0.00025(6) 0.00008(5) -0.00002(6)
P1 0.00677(12) 0.00747(14) 0.00691(14) -0.00014(10) -0.00029(9) 0.00019(9)
O1 0.0092(4) 0.0081(4) 0.0105(4) -0.0003(3) 0.0024(3) -0.0004(3)
O2 0.0097(4) 0.0087(4) 0.0130(4) -0.0020(3) -0.0011(3) 0.0011(3)
O3 0.0089(4) 0.0078(4) 0.0138(4) 0.0001(3) 0.0040(3) 0.0001(3)
O4 0.0096(4) 0.0094(4) 0.0130(4) 0.0022(3) -0.0016(3) -0.0011(3)
O5 0.0194(5) 0.0185(5) 0.0080(4) 0.0017(4) -0.0041(4) 0.0003(3)
N 0.0218(6) 0.0177(6) 0.0136(6) -0.0009(5) -0.0015(5) 0.0024(4)
C 0.0183(6) 0.0184(7) 0.0193(7) 0.0009(5) 0.0015(5) 0.0035(5)

loop_
_atom_site_label
_atom_site_occupancy
_atom_site_fract_x
_atom_site_fract_y
_atom_site_fract_z
_atom_site_U_iso_or_equiv
_atom_site_thermal_displace_type
_atom_site_calc_flag
_atom_site_refinement_flags
_atom_site_type_symbol
Fe1 1 .00329(4) .14314(3) .253720(10) .00757(5) Uani d . Fe
P1 1 -0.50990(7) -.09956(6) .15486(2) .00709(7) Uani d . P
O1 1 .1486(2) .3892(2) .19350(6) .0092(2) Uani d . O
O2 1 -0.3239(2) .1051(2) .17538(6) .0106(2) Uani d . O
O3 1 -0.7684(2) -0.1038(2) .20768(6) .0100(2) Uani d . O
O4 1 -0.3286(2) -0.3100(2) .16892(6) .0108(2) Uani d . O
O5 1 -0.6389(3) -.0845(2) .07721(6) .0156(2) Uani d . O
N 1 -01.0561(4) .2345(3) .04778(8) .0178(2) Uani d . N
C 1 -01.1061(4) -0.4103(3) -.01304(11) .0187(3) Uani d . C
H1 1 -01.213(7) .193(5) .0197(18) .029(8) Uiso d . H
H2 1 -01.256(5) -0.470(4) -.0471(13) .013(6) Uiso d . H
H3 1 -01.189(8) -0.350(5) .030(2) .037(9) Uiso d . H
H4 1 -01.136(6) .275(6) .0836(17) .032(8) Uiso d . H
H5 1 -0.925(7) .123(5) .0599(18) .031(9) Uiso d . H
H6 1 .335(6) .398(5) .188(2) .046(11) Uiso d D H

loop_
_atom_type_symbol
_atom_type_description
_atom_type_scat_dispersion_real
_atom_type_scat_dispersion_imag
_atom_type_scat_source
Fe Fe 0.3463 0.8444 'International Tables Vol C Tables 4.2.6.8 and 6.1.1.4'
P P 0.1023 0.0942 'International Tables Vol C Tables 4.2.6.8 and 6.1.1.4'
O O 0.0106 0.0060 'International Tables Vol C Tables 4.2.6.8 and 6.1.1.4'
N N 0.0061 0.0033 'International Tables Vol C Tables 4.2.6.8 and 6.1.1.4'
C C 0.0033 0.0016 'International Tables Vol C Tables 4.2.6.8 and 6.1.1.4'
H H 0.0000 0.0000 'International Tables Vol C Tables 4.2.6.8 and 6.1.1.4'

loop_
_geom_angle_atom_site_label_1
_geom_angle_atom_site_label_2
_geom_angle_atom_site_label_3
_geom_angle_site_symmetry_1
_geom_angle_site_symmetry_3
_geom_angle
_geom_angle_publ_flag
O4 Fe1 O1 2 2_545 91.35(5) yes
O4 Fe1 O2 2 . 178.37(4) yes
O1 Fe1 O2 2_545 . 90.05(5) yes
O4 Fe1 O1 2 . 92.03(5) yes
O1 Fe1 O1 2_545 . 175.87(3) yes
O2 Fe1 O1 . . 86.60(4) yes
O4 Fe1 O3 2 2_455 90.72(5) yes
O1 Fe1 O3 2_545 2_455 102.38(4) yes
O2 Fe1 O3 . 2_455 88.17(5) yes
O1 Fe1 O3 . 2_455 79.95(4) yes
O4 Fe1 O3 2 1_655 92.24(5) yes
O1 Fe1 O3 2_545 1_655 80.25(4) yes
O2 Fe1 O3 . 1_655 88.81(5) yes
O1 Fe1 O3 . 1_655 97.25(4) yes
O3 Fe1 O3 2_455 1_655 176.00(2) yes
O5 P1 O4 . . 111.83(7) yes
O5 P1 O2 . . 110.24(7) yes
O4 P1 O2 . . 111.67(6) yes
O5 P1 O3 . . 110.00(7) yes
O4 P1 O3 . . 106.88(6) yes
O2 P1 O3 . . 106.00(6) yes
Fe1 O1 Fe1 2 . 100.04(5) ?
Fe1 O1 H6 2 . 113.(3) ?
Fe1 O1 H6 . . 118.(3) ?
P1 O2 Fe1 . . 129.09(7) ?
P1 O3 Fe1 . 2_445 131.20(6) ?
P1 O3 Fe1 . 1_455 131.57(6) ?
Fe1 O3 Fe1 2_445 1_455 97.10(4) ?
P1 O4 Fe1 . 2_545 126.53(7) ?
C N H1 3_355 . 110.(2) ?
C N H4 3_355 . 114.(2) ?
H1 N H4 . . 100.(3) ?
C N H5 3_355 . 108.(2) ?
H1 N H5 . . 113.(3) ?
H4 N H5 . . 110.(3) ?
N C C 3_355 3_345 110.2(2) ?
N C H2 3_355 . 109.9(15) ?
C C H2 3_345 . 109.2(16) ?
N C H3 3_355 . 108.1(19) ?
C C H3 3_345 . 107.(2) ?
H2 C H3 . . 112.(2) ?

loop_
_geom_bond_atom_site_label_1
_geom_bond_atom_site_label_2
_geom_bond_site_symmetry_2
_geom_bond_distance
_geom_bond_publ_flag
Fe1 O4 2 1.9892(12) yes
Fe1 O1 2_545 1.9901(11) yes
Fe1 O2 . 1.9999(12) yes
Fe1 O1 . 2.0175(11) yes
Fe1 O3 2_455 2.0414(10) yes
Fe1 O3 1_655 2.0557(10) yes
P1 O5 . 1.5102(12) yes
P1 O4 . 1.5397(11) yes
P1 O2 . 1.5413(11) yes
P1 O3 . 1.5821(11) yes
O1 Fe1 2 1.9900(11) ?
O1 H6 . 0.86(2) ?
O3 Fe1 2_445 2.0414(10) ?
O3 Fe1 1_455 2.0557(10) ?
O4 Fe1 2_545 1.9892(11) ?
N C 3_355 1.480(2) yes
N H1 . 0.88(3) ?
N H4 . 0.82(3) ?
N H5 . 0.92(3) ?
C N 3_355 1.480(2) ?
C C 3_345 1.513(4) yes
C H2 . 0.96(2) ?
C H3 . 0.97(4) ?
